data_4318335
loop_
_publ_author_name
'John H. Thurston'
'Kenton H. Whitmire'

_publ_contact_author
;
       Kenton H. Whitmire
       Department of Chemistry MS-60
       Rice University
       1600 Main St.
       Houtson Tx. 77005
       United States of America
;
_publ_contact_author_email whitmir@rice.edu
_publ_contact_author_fax '713 737 5652'
_publ_contact_author_phone '713 737 5650'
_publ_section_title
;
 Heterobimetallic Bismuth-Transition Metal Salicylate Complexes as
 Molecular Precursors for Ferroelectric Materials. Synthesis and Structure
 of Bi2M2(sal)4(Hsal)4(OR)4 (M = Nb, Ta; R = CH2CH3, CH(CH3)2),
 Bi2Ti3(sal)8(Hsal)2, and Bi2Ti4(OiPr)(sal)10(Hsal) (sal = O2CC6H4-2-O;
 Hsal = O2CC6H4-2-OH)
;
_journal_name_full 'Inorganic Chemistry'
_journal_page_first 4194
_journal_page_last 4205
_journal_paper_doi 10.1021/ic0255454
_journal_volume 41
_journal_year 2002
_chemical_formula_sum 'C68 H64 Bi2 O28 Ta2'
_chemical_formula_weight 2109.05
_chemical_name_systematic
;
  ?
;
_space_group_IT_number 2
_symmetry_cell_setting triclinic
_symmetry_space_group_name_Hall '-P 1'
_symmetry_space_group_name_H-M 'P -1'
_atom_sites_solution_hydrogens geom
_atom_sites_solution_primary direct
_atom_sites_solution_secondary difmap
_audit_creation_method SHELXL-97
_cell_angle_alpha 66.06(3)
_cell_angle_beta 71.89(3)
_cell_angle_gamma 84.27(3)
_cell_formula_units_Z 1
_cell_length_a 11.361(2)
_cell_length_b 13.090(3)
_cell_length_c 13.675(3)
_cell_measurement_temperature 293(2)
_cell_volume 1765.8(8)
_computing_cell_refinement 'SHELXTL 5.10 (Bruker AXS,1997)'
_computing_data_collection 'SHELXTL 5.10 (Bruker AXS,1997)'
_computing_data_reduction 'SHELXTL 5.10 (Bruker AXS,1997)'
_computing_molecular_graphics 'SHELXTL 5.10 (Bruker AXS,1997)'
_computing_publication_material 'SHELXTL 5.10 (Bruker AXS,1997)'
_computing_structure_refinement 'SHELXL-97 (Sheldrick, 1997)'
_computing_structure_solution 'SHELXS-97 (Sheldrick, 1990)'
_diffrn_ambient_temperature 293(2)
_diffrn_measured_fraction_theta_full 0.994
_diffrn_measured_fraction_theta_max 0.994
_diffrn_measurement_device_type 'Nonius kappa diffractometer'
_diffrn_measurement_method Denzo
_diffrn_radiation_monochromator graphite
_diffrn_radiation_source 'normal-focus sealed tube'
_diffrn_radiation_type MoK\a
_diffrn_radiation_wavelength 0.71073
_diffrn_reflns_av_R_equivalents 0.0241
_diffrn_reflns_av_sigmaI/netI 0.0385
_diffrn_reflns_limit_h_max 14
_diffrn_reflns_limit_h_min -14
_diffrn_reflns_limit_k_max 14
_diffrn_reflns_limit_k_min -16
_diffrn_reflns_limit_l_max 17
_diffrn_reflns_limit_l_min -17
_diffrn_reflns_number 14424
_diffrn_reflns_theta_full 27.60
_diffrn_reflns_theta_max 27.60
_diffrn_reflns_theta_min 1.70
_exptl_absorpt_coefficient_mu 8.140
_exptl_crystal_colour colorless
_exptl_crystal_density_diffrn 1.983
_exptl_crystal_density_method 'not measured'
_exptl_crystal_description 'Square Prism'
_exptl_crystal_F_000 1008
_exptl_crystal_size_max 0.2
_exptl_crystal_size_mid 0.2
_exptl_crystal_size_min 0.35
_refine_diff_density_max 1.568
_refine_diff_density_min -3.292
_refine_diff_density_rms 0.614
_refine_ls_extinction_coef none
_refine_ls_extinction_method none
_refine_ls_goodness_of_fit_ref 1.175
_refine_ls_hydrogen_treatment 'riding model'
_refine_ls_matrix_type full
_refine_ls_number_parameters 451
_refine_ls_number_reflns 8146
_refine_ls_number_restraints 0
_refine_ls_restrained_S_all 1.175
_refine_ls_R_factor_all 0.0614
_refine_ls_R_factor_gt 0.0367
_refine_ls_shift/su_max 0.001
_refine_ls_shift/su_mean 0.000
_refine_ls_structure_factor_coef Fsqd
_refine_ls_weighting_details 'calc w=1/[\s^2^(Fo^2^)+(0.0937P)^2^+0.0000P] where P=(Fo^2^+2Fc^2^)/3'
_refine_ls_weighting_scheme calc
_refine_ls_wR_factor_gt 0.1071
_refine_ls_wR_factor_ref 0.1536
_reflns_number_gt 6307
_reflns_number_total 8146
_reflns_threshold_expression >2sigma(I)
_cod_data_source_file ic0255454_s2_3.cif
_cod_data_source_block compound2a
_cod_depositor_comments
;
The following automatic conversions were performed:

'_symmetry_cell_setting' value 'Triclinic' changed to 'triclinic'
according to the built-in table from CIF Core dictionary named
'cif_core.dic' version 2.4.1 from 2010-06-29.

Automatic conversion script
Id: cif_fix_values 1646 2011-03-28 12:23:43Z adriana 
;
_cod_original_cell_volume 1765.9(6)
_cod_database_code 4318335

loop_
_symmetry_equiv_pos_as_xyz
'x, y, z'
'-x, -y, -z'

loop_
_atom_site_label
_atom_site_type_symbol
_atom_site_fract_x
_atom_site_fract_y
_atom_site_fract_z
_atom_site_U_iso_or_equiv
_atom_site_adp_type
_atom_site_occupancy
_atom_site_symmetry_multiplicity
_atom_site_calc_flag
_atom_site_refinement_flags
_atom_site_disorder_assembly
_atom_site_disorder_group
Bi1 Bi 0.63669(3) 0.24322(2) 0.45902(2) 0.04090(12) Uani 1 1 d . . .
Ta1 Ta 0.66915(3) 0.60107(2) 0.16424(3) 0.04348(12) Uani 1 1 d . . .
O11 O 0.7897(10) 0.0520(9) 0.8137(8) 0.113(3) Uani 1 1 d . . .
H11A H 0.7532 0.1011 0.7750 0.170 Uiso 1 1 calc R . .
C11 C 0.8400(10) -0.0152(10) 0.7631(10) 0.073(3) Uani 1 1 d . . .
O12 O 0.7090(6) 0.1594(5) 0.6402(5) 0.0639(16) Uani 1 1 d . . .
C12 C 0.9024(14) -0.1026(12) 0.8204(12) 0.103(4) Uani 1 1 d . . .
H12A H 0.9094 -0.1113 0.8893 0.123 Uiso 1 1 calc R . .
O13 O 0.7524(6) 0.0967(5) 0.5080(5) 0.0591(15) Uani 1 1 d . . .
C13 C 0.9554(13) -0.1784(13) 0.7711(15) 0.116(5) Uani 1 1 d . . .
H13A H 0.9994 -0.2372 0.8084 0.139 Uiso 1 1 calc R . .
C14 C 0.9457(11) -0.1700(9) 0.6728(12) 0.087(4) Uani 1 1 d . . .
H14A H 0.9803 -0.2235 0.6443 0.104 Uiso 1 1 calc R . .
C15 C 0.8828(8) -0.0801(7) 0.6130(10) 0.066(3) Uani 1 1 d . . .
H15A H 0.8771 -0.0712 0.5437 0.080 Uiso 1 1 calc R . .
C16 C 0.8289(7) -0.0038(7) 0.6619(7) 0.0497(19) Uani 1 1 d . . .
C17 C 0.7603(8) 0.0893(7) 0.6027(8) 0.0513(19) Uani 1 1 d . . .
O21 O 0.8034(6) 0.6640(4) 0.1839(5) 0.0523(13) Uani 1 1 d . . .
C21 C 0.8905(7) 0.6310(7) 0.2371(7) 0.0473(18) Uani 1 1 d . . .
O22 O 0.7198(5) 0.4556(4) 0.2907(4) 0.0409(11) Uani 1 1 d . . .
C22 C 0.9741(9) 0.7126(8) 0.2230(9) 0.066(3) Uani 1 1 d . . .
H22A H 0.9675 0.7875 0.1786 0.080 Uiso 1 1 calc R . .
O23 O 0.8197(5) 0.3349(4) 0.3989(5) 0.0442(12) Uani 1 1 d . . .
C23 C 1.0634(10) 0.6811(10) 0.2744(11) 0.080(3) Uani 1 1 d . . .
H23A H 1.1191 0.7350 0.2636 0.096 Uiso 1 1 calc R . .
C24 C 1.0746(10) 0.5694(10) 0.3436(11) 0.085(3) Uani 1 1 d . . .
H24A H 1.1359 0.5496 0.3794 0.101 Uiso 1 1 calc R . .
C25 C 0.9948(9) 0.4902(8) 0.3578(9) 0.062(2) Uani 1 1 d . . .
H25A H 1.0027 0.4158 0.4026 0.075 Uiso 1 1 calc R . .
C26 C 0.9011(7) 0.5193(6) 0.3058(7) 0.0422(16) Uani 1 1 d . . .
C27 C 0.8106(7) 0.4343(6) 0.3309(6) 0.0389(16) Uani 1 1 d . . .
O31 O 0.5351(5) 0.4963(5) 0.1992(5) 0.0474(13) Uani 1 1 d . . .
C31 C 0.4561(7) 0.4325(7) 0.2963(7) 0.0452(18) Uani 1 1 d . . .
O32 O 0.5517(5) 0.6218(4) 0.3035(5) 0.0471(13) Uani 1 1 d . . .
C32 C 0.4144(10) 0.3284(8) 0.3084(9) 0.064(2) Uani 1 1 d . . .
H32A H 0.4433 0.3060 0.2489 0.077 Uiso 1 1 calc R . .
C33 C 0.3318(10) 0.2594(10) 0.4070(11) 0.079(3) Uani 1 1 d . . .
H33A H 0.3035 0.1923 0.4127 0.094 Uiso 1 1 calc R . .
O33 O 0.4004(6) 0.6019(5) 0.4575(5) 0.0590(15) Uani 1 1 d . . .
C34 C 0.2914(10) 0.2906(9) 0.4975(9) 0.075(3) Uani 1 1 d . . .
H34A H 0.2382 0.2431 0.5649 0.089 Uiso 1 1 calc R . .
C35 C 0.3295(9) 0.3903(8) 0.4878(8) 0.060(2) Uani 1 1 d . . .
H35A H 0.2992 0.4112 0.5482 0.071 Uiso 1 1 calc R . .
C36 C 0.4133(7) 0.4626(6) 0.3890(7) 0.0443(17) Uani 1 1 d . . .
C37 C 0.4567(8) 0.5703(6) 0.3832(7) 0.0473(18) Uani 1 1 d . . .
O41 O 0.6170(6) 0.7329(5) 0.0737(5) 0.0617(16) Uani 1 1 d . . .
C41 C 0.5405(14) 0.8139(9) 0.0198(12) 0.094(4) Uani 1 1 d . . .
H41A H 0.5728 0.8877 0.0032 0.113 Uiso 1 1 calc R . .
C42 C 0.5516(17) 0.8080(16) -0.0862(13) 0.134(7) Uani 1 1 d . . .
H42A H 0.6372 0.8169 -0.1299 0.201 Uiso 1 1 calc R . .
H42B H 0.5052 0.8664 -0.1262 0.201 Uiso 1 1 calc R . .
H42C H 0.5198 0.7367 -0.0727 0.201 Uiso 1 1 calc R . .
C43 C 0.4108(18) 0.7995(19) 0.0996(16) 0.161(9) Uani 1 1 d . . .
H43A H 0.4130 0.8089 0.1651 0.242 Uiso 1 1 calc R . .
H43B H 0.3784 0.7261 0.1209 0.242 Uiso 1 1 calc R . .
H43C H 0.3587 0.8545 0.0633 0.242 Uiso 1 1 calc R . .
O53 O 0.7219(6) 0.2195(4) 0.2901(5) 0.0495(13) Uani 1 1 d . . .
O51 O 0.5294(7) -0.0708(5) 0.3720(5) 0.070(2) Uani 1 1 d . . .
H53A H 0.5188 -0.0285 0.4046 0.105 Uiso 1 1 calc R . .
C51 C 0.6243(8) -0.0316(6) 0.2775(6) 0.0461(18) Uani 1 1 d . . .
O52 O 0.5688(6) 0.0980(4) 0.4061(5) 0.0581(16) Uani 1 1 d . . .
C52 C 0.6553(10) -0.0941(7) 0.2126(8) 0.059(2) Uani 1 1 d . . .
H52A H 0.6139 -0.1617 0.2362 0.071 Uiso 1 1 calc R . .
C53 C 0.7493(10) -0.0541(7) 0.1120(8) 0.064(2) Uani 1 1 d . . .
H59A H 0.7690 -0.0945 0.0669 0.077 Uiso 1 1 calc R . .
C54 C 0.8153(10) 0.0459(9) 0.0766(9) 0.070(3) Uani 1 1 d . . .
H54A H 0.8783 0.0714 0.0089 0.085 Uiso 1 1 calc R . .
C55 C 0.7865(9) 0.1051(7) 0.1419(8) 0.058(2) Uani 1 1 d . . .
H55A H 0.8307 0.1710 0.1192 0.070 Uiso 1 1 calc R . .
C56 C 0.6893(8) 0.0675(6) 0.2449(6) 0.0429(17) Uani 1 1 d . . .
C57 C 0.6578(8) 0.1321(6) 0.3170(7) 0.0476(18) Uani 1 1 d . . .
O61 O 0.7629(6) 0.5501(5) 0.0562(5) 0.0612(16) Uani 1 1 d . . .
C61 C 0.7727(16) 0.4682(15) 0.0080(14) 0.114(5) Uani 1 1 d . . .
H61A H 0.7136 0.4100 0.0683 0.137 Uiso 1 1 calc R . .
C62 C 0.877(2) 0.4130(15) 0.0017(16) 0.159(9) Uani 1 1 d . . .
H62A H 0.8922 0.3837 0.0731 0.239 Uiso 1 1 calc R . .
H62B H 0.9442 0.4626 -0.0538 0.239 Uiso 1 1 calc R . .
H62C H 0.8697 0.3524 -0.0189 0.239 Uiso 1 1 calc R . .
C63 C 0.708(2) 0.511(2) -0.0781(19) 0.199(12) Uani 1 1 d . . .
H63A H 0.7107 0.4567 -0.1096 0.299 Uiso 1 1 calc R . .
H63B H 0.7475 0.5795 -0.1361 0.299 Uiso 1 1 calc R . .
H63C H 0.6231 0.5238 -0.0447 0.299 Uiso 1 1 calc R . .

loop_
_atom_site_aniso_label
_atom_site_aniso_U_11
_atom_site_aniso_U_22
_atom_site_aniso_U_33
_atom_site_aniso_U_23
_atom_site_aniso_U_13
_atom_site_aniso_U_12
Bi1 0.0518(2) 0.03141(16) 0.03887(18) -0.01705(12) -0.00789(13) -0.00030(11)
Ta1 0.0549(2) 0.03878(18) 0.04015(19) -0.01811(14) -0.01628(15) 0.00470(14)
O11 0.136(9) 0.132(8) 0.105(7) -0.069(6) -0.060(6) 0.034(7)
C11 0.073(7) 0.084(7) 0.083(7) -0.047(6) -0.035(6) 0.019(5)
O12 0.071(4) 0.050(3) 0.069(4) -0.029(3) -0.016(3) 0.014(3)
C12 0.113(11) 0.118(11) 0.092(9) -0.043(8) -0.058(9) 0.038(9)
O13 0.075(4) 0.041(3) 0.056(4) -0.019(3) -0.016(3) 0.013(3)
C13 0.086(9) 0.112(11) 0.123(13) -0.007(10) -0.056(9) 0.029(8)
C14 0.070(7) 0.061(6) 0.116(10) -0.028(7) -0.023(7) 0.018(5)
C15 0.047(5) 0.040(4) 0.094(7) -0.014(4) -0.012(5) -0.002(4)
C16 0.038(4) 0.047(4) 0.056(5) -0.019(4) -0.006(4) 0.002(3)
C17 0.052(5) 0.040(4) 0.054(5) -0.017(4) -0.008(4) -0.001(3)
O21 0.065(4) 0.037(3) 0.053(3) -0.015(2) -0.017(3) -0.006(2)
C21 0.040(4) 0.049(4) 0.050(4) -0.023(4) -0.003(3) -0.005(3)
O22 0.046(3) 0.032(2) 0.047(3) -0.017(2) -0.014(2) 0.000(2)
C22 0.062(6) 0.052(5) 0.083(7) -0.030(5) -0.009(5) -0.016(4)
O23 0.042(3) 0.036(3) 0.052(3) -0.018(2) -0.014(2) 0.005(2)
C23 0.055(6) 0.088(8) 0.111(9) -0.048(7) -0.022(6) -0.028(5)
C24 0.063(7) 0.099(9) 0.117(10) -0.054(8) -0.042(7) -0.003(6)
C25 0.054(5) 0.065(5) 0.074(6) -0.030(5) -0.022(5) -0.003(4)
C26 0.038(4) 0.040(4) 0.047(4) -0.019(3) -0.006(3) -0.003(3)
C27 0.043(4) 0.038(4) 0.036(4) -0.020(3) -0.007(3) 0.004(3)
O31 0.054(3) 0.057(3) 0.044(3) -0.031(3) -0.017(3) 0.004(3)
C31 0.045(4) 0.052(4) 0.054(5) -0.032(4) -0.023(4) 0.010(3)
O32 0.057(3) 0.039(3) 0.051(3) -0.024(2) -0.017(3) 0.004(2)
C32 0.073(6) 0.064(6) 0.080(7) -0.047(5) -0.032(5) 0.002(5)
C33 0.067(7) 0.079(7) 0.101(9) -0.047(7) -0.018(6) -0.018(5)
O33 0.078(4) 0.059(3) 0.055(3) -0.041(3) -0.021(3) 0.020(3)
C34 0.062(6) 0.077(7) 0.073(7) -0.030(6) 0.005(5) -0.021(5)
C35 0.054(5) 0.065(5) 0.067(6) -0.038(5) -0.015(4) 0.009(4)
C36 0.046(4) 0.048(4) 0.049(4) -0.026(4) -0.019(4) 0.009(3)
C37 0.055(5) 0.046(4) 0.054(5) -0.029(4) -0.027(4) 0.018(4)
O41 0.078(4) 0.054(3) 0.051(3) -0.016(3) -0.027(3) 0.015(3)
C41 0.141(12) 0.056(6) 0.120(11) -0.040(7) -0.088(10) 0.040(7)
C42 0.134(14) 0.187(18) 0.095(11) -0.046(11) -0.074(11) 0.033(13)
C43 0.138(16) 0.23(2) 0.137(15) -0.108(16) -0.057(13) 0.101(16)
O53 0.067(4) 0.040(3) 0.042(3) -0.022(2) -0.006(3) -0.009(2)
O51 0.091(5) 0.056(3) 0.055(4) -0.032(3) 0.014(3) -0.035(3)
C51 0.061(5) 0.037(4) 0.037(4) -0.015(3) -0.008(4) -0.003(3)
O52 0.073(4) 0.045(3) 0.049(3) -0.029(3) 0.012(3) -0.017(3)
C52 0.087(7) 0.042(4) 0.062(5) -0.033(4) -0.021(5) 0.002(4)
C53 0.085(7) 0.054(5) 0.060(6) -0.039(4) -0.010(5) 0.003(5)
C54 0.079(7) 0.079(6) 0.057(5) -0.045(5) -0.002(5) 0.003(5)
C55 0.063(6) 0.052(5) 0.055(5) -0.026(4) -0.003(4) -0.007(4)
C56 0.054(5) 0.041(4) 0.038(4) -0.021(3) -0.012(3) 0.003(3)
C57 0.066(5) 0.038(4) 0.039(4) -0.019(3) -0.011(4) 0.001(4)
O61 0.073(4) 0.067(4) 0.050(3) -0.033(3) -0.016(3) 0.007(3)
C61 0.129(12) 0.152(14) 0.116(11) -0.107(11) -0.052(10) 0.060(11)
C62 0.22(2) 0.117(13) 0.128(14) -0.068(12) -0.032(15) 0.076(14)
C63 0.26(3) 0.26(3) 0.21(2) -0.19(2) -0.15(2) 0.08(2)

loop_
_atom_type_symbol
_atom_type_description
_atom_type_scat_dispersion_real
_atom_type_scat_dispersion_imag
_atom_type_scat_source
C C 0.0033 0.0016 'International Tables Vol C Tables 4.2.6.8 and 6.1.1.4'
H H 0.0000 0.0000 'International Tables Vol C Tables 4.2.6.8 and 6.1.1.4'
O O 0.0106 0.0060 'International Tables Vol C Tables 4.2.6.8 and 6.1.1.4'
Ta Ta -0.7052 6.5227 'International Tables Vol C Tables 4.2.6.8 and 6.1.1.4'
Bi Bi -4.1077 10.2566 'International Tables Vol C Tables 4.2.6.8 and 6.1.1.4'

loop_
_geom_angle_atom_site_label_1
_geom_angle_atom_site_label_2
_geom_angle_atom_site_label_3
_geom_angle
_geom_angle_site_symmetry_1
_geom_angle_site_symmetry_3
_geom_angle_publ_flag
O13 Bi1 O23 81.9(2) . . ?
O13 Bi1 O53 78.1(2) . . ?
O23 Bi1 O53 81.0(2) . . ?
O13 Bi1 O52 73.0(2) . . ?
O23 Bi1 O52 131.01(19) . . ?
O53 Bi1 O52 53.37(18) . . ?
O13 Bi1 O12 52.8(2) . . ?
O23 Bi1 O12 78.4(2) . . ?
O53 Bi1 O12 128.6(2) . . ?
O52 Bi1 O12 114.5(2) . . ?
O13 Bi1 O33 124.4(2) . 2_666 ?
O23 Bi1 O33 73.3(2) . 2_666 ?
O53 Bi1 O33 141.61(19) . 2_666 ?
O52 Bi1 O33 154.6(2) . 2_666 ?
O12 Bi1 O33 73.56(18) . 2_666 ?
O13 Bi1 C17 26.7(2) . . ?
O23 Bi1 C17 79.2(2) . . ?
O53 Bi1 C17 103.8(2) . . ?
O52 Bi1 C17 94.0(2) . . ?
O12 Bi1 C17 26.1(2) . . ?
O33 Bi1 C17 98.9(2) 2_666 . ?
O13 Bi1 C57 71.7(2) . . ?
O23 Bi1 C57 105.6(2) . . ?
O53 Bi1 C57 26.9(2) . . ?
O52 Bi1 C57 26.7(2) . . ?
O12 Bi1 C57 123.5(2) . . ?
O33 Bi1 C57 162.7(2) 2_666 . ?
C17 Bi1 C57 97.9(2) . . ?
O41 Ta1 O61 99.6(3) . . ?
O41 Ta1 O21 97.5(3) . . ?
O61 Ta1 O21 98.2(3) . . ?
O41 Ta1 O31 101.4(3) . . ?
O61 Ta1 O31 88.5(3) . . ?
O21 Ta1 O31 158.6(2) . . ?
O41 Ta1 O32 89.8(2) . . ?
O61 Ta1 O32 167.5(2) . . ?
O21 Ta1 O32 88.7(2) . . ?
O31 Ta1 O32 81.4(2) . . ?
O41 Ta1 O22 171.3(2) . . ?
O61 Ta1 O22 89.0(2) . . ?
O21 Ta1 O22 79.4(2) . . ?
O31 Ta1 O22 80.4(2) . . ?
O32 Ta1 O22 82.0(2) . . ?
O11 C11 C12 115.3(11) . . ?
O11 C11 C16 123.9(10) . . ?
C12 C11 C16 120.8(10) . . ?
C17 O12 Bi1 84.7(6) . . ?
C11 C12 C13 117.5(12) . . ?
C17 O13 Bi1 103.3(5) . . ?
C14 C13 C12 123.2(12) . . ?
C13 C14 C15 119.6(12) . . ?
C14 C15 C16 117.7(11) . . ?
C11 C16 C15 121.2(9) . . ?
C11 C16 C17 119.9(8) . . ?
C15 C16 C17 118.9(9) . . ?
O12 C17 O13 119.2(8) . . ?
O12 C17 C16 123.0(9) . . ?
O13 C17 C16 117.8(7) . . ?
O12 C17 Bi1 69.1(5) . . ?
O13 C17 Bi1 50.0(4) . . ?
C16 C17 Bi1 167.7(6) . . ?
C21 O21 Ta1 139.8(5) . . ?
O21 C21 C26 122.3(7) . . ?
O21 C21 C22 118.6(8) . . ?
C26 C21 C22 119.1(8) . . ?
C27 O22 Ta1 133.6(5) . . ?
C23 C22 C21 119.5(9) . . ?
C27 O23 Bi1 108.4(5) . . ?
C22 C23 C24 121.8(9) . . ?
C25 C24 C23 119.2(10) . . ?
C24 C25 C26 120.8(10) . . ?
C25 C26 C21 119.5(8) . . ?
C25 C26 C27 119.3(7) . . ?
C21 C26 C27 121.0(7) . . ?
O22 C27 O23 118.2(7) . . ?
O22 C27 C26 122.8(7) . . ?
O23 C27 C26 119.0(7) . . ?
C31 O31 Ta1 131.5(5) . . ?
O31 C31 C36 123.1(7) . . ?
O31 C31 C32 119.0(8) . . ?
C36 C31 C32 118.0(8) . . ?
C37 O32 Ta1 136.3(5) . . ?
C33 C32 C31 121.3(9) . . ?
C32 C33 C34 119.7(9) . . ?
C37 O33 Bi1 149.5(6) . 2_666 ?
C35 C34 C33 120.1(10) . . ?
C34 C35 C36 121.8(9) . . ?
C35 C36 C31 119.1(8) . . ?
C35 C36 C37 120.1(7) . . ?
C31 C36 C37 120.8(8) . . ?
O33 C37 O32 123.6(8) . . ?
O33 C37 C36 117.8(8) . . ?
O32 C37 C36 118.6(7) . . ?
C41 O41 Ta1 161.4(8) . . ?
O41 C41 C42 108.7(11) . . ?
O41 C41 C43 109.2(12) . . ?
C42 C41 C43 116.0(14) . . ?
C57 O53 Bi1 97.1(5) . . ?
O51 C51 C52 116.9(7) . . ?
O51 C51 C56 122.2(7) . . ?
C52 C51 C56 120.9(8) . . ?
C57 O52 Bi1 88.2(4) . . ?
C51 C52 C53 118.8(8) . . ?
C52 C53 C54 121.5(8) . . ?
C55 C54 C53 119.3(9) . . ?
C54 C55 C56 120.7(8) . . ?
C51 C56 C55 118.7(7) . . ?
C51 C56 C57 120.5(7) . . ?
C55 C56 C57 120.8(7) . . ?
O52 C57 O53 120.6(7) . . ?
O52 C57 C56 119.0(7) . . ?
O53 C57 C56 120.3(7) . . ?
O52 C57 Bi1 65.1(4) . . ?
O53 C57 Bi1 56.0(4) . . ?
C56 C57 Bi1 170.5(6) . . ?
C61 O61 Ta1 146.4(9) . . ?
C62 C61 O61 115.2(15) . . ?
C62 C61 C63 125.9(16) . . ?
O61 C61 C63 107.9(12) . . ?

loop_
_geom_bond_atom_site_label_1
_geom_bond_atom_site_label_2
_geom_bond_distance
_geom_bond_site_symmetry_2
_geom_bond_publ_flag
Bi1 O13 2.204(6) . ?
Bi1 O23 2.253(5) . ?
Bi1 O53 2.346(5) . ?
Bi1 O52 2.548(5) . ?
Bi1 O12 2.626(7) . ?
Bi1 O33 2.645(5) 2_666 ?
Bi1 C17 2.798(9) . ?
Bi1 C57 2.807(8) . ?
Ta1 O41 1.839(6) . ?
Ta1 O61 1.855(6) . ?
Ta1 O21 1.940(6) . ?
Ta1 O31 1.964(6) . ?
Ta1 O32 2.061(5) . ?
Ta1 O22 2.162(5) . ?
O11 C11 1.314(13) . ?
C11 C12 1.372(16) . ?
C11 C16 1.375(14) . ?
O12 C17 1.238(10) . ?
C12 C13 1.40(2) . ?
O13 C17 1.290(11) . ?
C13 C14 1.343(19) . ?
C14 C15 1.407(14) . ?
C15 C16 1.408(13) . ?
C16 C17 1.466(12) . ?
O21 C21 1.343(10) . ?
C21 C26 1.398(11) . ?
C21 C22 1.415(12) . ?
O22 C27 1.272(9) . ?
C22 C23 1.347(15) . ?
O23 C27 1.272(9) . ?
C23 C24 1.403(16) . ?
C24 C25 1.360(14) . ?
C25 C26 1.398(12) . ?
C26 C27 1.454(10) . ?
O31 C31 1.333(11) . ?
C31 C36 1.408(11) . ?
C31 C32 1.416(12) . ?
O32 C37 1.275(10) . ?
C32 C33 1.381(15) . ?
C33 C34 1.389(15) . ?
O33 C37 1.224(10) . ?
O33 Bi1 2.645(5) 2_666 ?
C34 C35 1.358(14) . ?
C35 C36 1.404(13) . ?
C36 C37 1.504(11) . ?
O41 C41 1.415(12) . ?
C41 C42 1.448(19) . ?
C41 C43 1.51(2) . ?
O53 C57 1.278(9) . ?
O51 C51 1.342(10) . ?
C51 C52 1.385(11) . ?
C51 C56 1.394(11) . ?
O52 C57 1.260(10) . ?
C52 C53 1.386(13) . ?
C53 C54 1.403(14) . ?
C54 C55 1.354(12) . ?
C55 C56 1.423(12) . ?
C56 C57 1.487(10) . ?
O61 C61 1.449(14) . ?
C61 C62 1.32(2) . ?
C61 C63 1.47(2) . ?
